data_7247025
loop_
_publ_author_name
'Sun, Xuancheng'
'Li, Chaoxiong'
'Meng, Xianggao'
'Wang, Dunjia'
'Zheng, Chunyang'

_publ_section_title
;
 A highly thermal and pH-stable fluorescence sensor for rapid detection of
 Hg2+, Fe3+, and tetracycline in aqueous solutions
;
_journal_issue 32
_journal_name_full CrystEngComm
_journal_page_first 4531
_journal_page_last 4538
_journal_paper_doi 10.1039/D3CE00571B
_journal_volume 25
_journal_year 2023
_chemical_formula_moiety 'C35 H24 Cd N6 O4'
_chemical_formula_sum 'C35 H24 Cd N6 O4'
_chemical_formula_weight 705.00
_space_group_crystal_system monoclinic
_space_group_IT_number 15
_space_group_name_Hall '-C 2yc'
_space_group_name_H-M_alt 'C 1 2/c 1'
_atom_sites_solution_hydrogens geom
_atom_sites_solution_primary iterative
_audit_creation_date 2023-02-19
_audit_creation_method
;
Olex2 1.3-alpha
(compiled 2019.04.09 svn.r3586 for OlexSys, GUI svn.r5731)
;
_audit_update_record
;
2023-05-08 deposited with the CCDC.	2023-07-13 downloaded from the CCDC.
;
_cell_angle_alpha 90
_cell_angle_beta 114.0520(10)
_cell_angle_gamma 90
_cell_formula_units_Z 8
_cell_length_a 20.8701(7)
_cell_length_b 20.0485(7)
_cell_length_c 15.1301(5)
_cell_measurement_reflns_used 9988
_cell_measurement_temperature 100.0
_cell_measurement_theta_max 72.28
_cell_measurement_theta_min 2.78
_cell_volume 5781.0(3)
_computing_cell_refinement 'SAINT V8.40B (?, 2016)'
_computing_data_collection 'Bruker APEX3 Bruker-AXS, Madison WI'
_computing_data_reduction 'SAINT V8.40B (?, 2016)'
_computing_molecular_graphics 'Olex2 (Dolomanov et al., 2009)'
_computing_publication_material 'Olex2 (Dolomanov et al., 2009)'
_computing_structure_refinement 'ShelXL (Sheldrick, 2015)'
_computing_structure_solution 'olex2.solve (Bourhis et al., 2015)'
_diffrn_ambient_temperature 100.0
_diffrn_detector 'Bruker Photon III 28 detector'
_diffrn_detector_area_resol_mean ' 7.39 for PHOTON III'
_diffrn_detector_type 'Bruker Photon III 28'
_diffrn_measured_fraction_theta_full 0.998
_diffrn_measured_fraction_theta_max 0.998
_diffrn_measurement_device 'Bruker D8 Venture'
_diffrn_measurement_device_type 'Bruker APEX-II CCD'
_diffrn_measurement_method '\f and \w scans'
_diffrn_radiation_monochromator 'Metaljet Helios MX'
_diffrn_radiation_probe x-ray
_diffrn_radiation_type Synchrotron
_diffrn_radiation_wavelength 1.34139
_diffrn_radiation_xray_symbol 'Ga K\a'
_diffrn_reflns_av_R_equivalents 0.0446
_diffrn_reflns_av_unetI/netI 0.0241
_diffrn_reflns_Laue_measured_fraction_full 0.998
_diffrn_reflns_Laue_measured_fraction_max 0.998
_diffrn_reflns_limit_h_max 29
_diffrn_reflns_limit_h_min -29
_diffrn_reflns_limit_k_max 26
_diffrn_reflns_limit_k_min -28
_diffrn_reflns_limit_l_max 21
_diffrn_reflns_limit_l_min -18
_diffrn_reflns_number 80719
_diffrn_reflns_point_group_measured_fraction_full 0.998
_diffrn_reflns_point_group_measured_fraction_max 0.998
_diffrn_reflns_theta_full 53.594
_diffrn_reflns_theta_max 72.375
_diffrn_reflns_theta_min 2.783
_diffrn_source 'METALJET liquid metal X-ray source'
_diffrn_source_current 3.57
_diffrn_source_power 0.24972149999999999
_diffrn_source_target Ga
_diffrn_source_type 'Sealed X-ray tube'
_diffrn_source_voltage 69.95
_diffrn_standards_number 0
_exptl_absorpt_coefficient_mu 4.331
_exptl_absorpt_correction_T_max 0.7536
_exptl_absorpt_correction_T_min 0.5495
_exptl_absorpt_correction_type multi-scan
_exptl_absorpt_process_details
;
SADABS-2016/2 (Bruker,2016/2) was used for absorption correction.
wR2(int) was 0.1103 before and 0.0570 after correction.
The Ratio of minimum to maximum transmission is 0.7292.
The \l/2 correction factor is Not present.
;
_exptl_crystal_colour 'clear light yellow'
_exptl_crystal_colour_lustre clear
_exptl_crystal_colour_modifier light
_exptl_crystal_colour_primary yellow
_exptl_crystal_density_diffrn 1.620
_exptl_crystal_description block
_exptl_crystal_F_000 2848
_exptl_crystal_size_max 0.2
_exptl_crystal_size_mid 0.15
_exptl_crystal_size_min 0.15
_refine_diff_density_max 0.714
_refine_diff_density_min -1.009
_refine_diff_density_rms 0.074
_refine_ls_extinction_method none
_refine_ls_goodness_of_fit_ref 1.078
_refine_ls_hydrogen_treatment constr
_refine_ls_matrix_type full
_refine_ls_number_parameters 434
_refine_ls_number_reflns 8675
_refine_ls_number_restraints 6
_refine_ls_restrained_S_all 1.078
_refine_ls_R_factor_all 0.0392
_refine_ls_R_factor_gt 0.0292
_refine_ls_shift/su_max 0.005
_refine_ls_shift/su_mean 0.000
_refine_ls_structure_factor_coef Fsqd
_refine_ls_weighting_details 'w=1/[\s^2^(Fo^2^)+(0.0374P)^2^+4.9261P] where P=(Fo^2^+2Fc^2^)/3'
_refine_ls_weighting_scheme calc
_refine_ls_wR_factor_gt 0.0754
_refine_ls_wR_factor_ref 0.0790
_reflns_Friedel_coverage 0.000
_reflns_number_gt 7000
_reflns_number_total 8675
_reflns_threshold_expression 'I > 2\s(I)'
_cod_data_source_file d3ce00571b2.cif
_cod_data_source_block 220316b_0m
_cod_depositor_comments
;
The following automatic conversions were performed:

data item '_diffrn_radiation_probe' value 'X-ray' was changed to
'x-ray' in accordance with the
/home/data/users/saulius/crontab/automatic-downloads/rss-feeds/RSC/lib/dictionaries/cif_core.dic
dictionary named 'cif_core.dic' version 2.4.2 last updated on
2011-04-26.

Automatic conversion script
Id: cif_fix_values 8170 2020-07-09 18:12:32Z antanas 

 Adding full bibliography for 7247024--7247025.cif.
;
_cod_database_code 7247025
_shelx_shelxl_version_number 2018/3
_shelx_space_group_comment
;
The symmetry employed for this shelxl refinement is uniquely defined
by the following loop, which should always be used as a source of
symmetry information in preference to the above space-group names.
They are only intended as comments.
;
_olex2_refinement_description
;
1. Fixed Uiso
 At 1.2 times of:
  All C(H) groups, All N(H,H) groups
 At 1.5 times of:
  All C(H,H,H) groups
2. Uiso/Uaniso restraints and constraints
Uanis(N8) \\sim Ueq: with sigma of 0.1 and sigma for terminal atoms of 0.2
3. Others
 Fixed Sof: N6(0.25) H6a(0.25) H6b(0.25) N7(0.25) H7a(0.25) H7b(0.25) N8(0.5)
 H8a(0.5) H8b(0.5) H30(0.75) H31(0.75) H35(0.5)
4.a Aromatic/amide H refined with riding coordinates:
 C1(H1), C3(H3), C4(H4), C5(H5), C6(H6), C9(H9), C10(H10), C13(H13), C17(H17),
 C18(H18), C20(H20), C21(H21), C23(H23), C24(H24), C25(H25), C26(H26), C30(H30),
  C31(H31), C34(H34), C35(H35)
4.b X=CH2 refined with riding coordinates:
 N6(H6a,H6b), N7(H7a,H7b), N8(H8a,H8b)
4.c Idealised Me refined as rotating group:
 C14(H14a,H14b,H14c)
;
_olex2_submission_special_instructions 'No special instructions were received'

loop_
_space_group_symop_operation_xyz
'x, y, z'
'-x, y, -z+1/2'
'x+1/2, y+1/2, z'
'-x+1/2, y+1/2, -z+1/2'
'-x, -y, -z'
'x, -y, z-1/2'
'-x+1/2, -y+1/2, -z'
'x+1/2, -y+1/2, z-1/2'

loop_
_atom_site_label
_atom_site_type_symbol
_atom_site_fract_x
_atom_site_fract_y
_atom_site_fract_z
_atom_site_U_iso_or_equiv
_atom_site_adp_type
_atom_site_occupancy
_atom_site_site_symmetry_order
_atom_site_calc_flag
_atom_site_refinement_flags_posn
_atom_site_refinement_flags_adp
_atom_site_refinement_flags_occupancy
_atom_site_disorder_assembly
_atom_site_disorder_group
Cd1 Cd 0.73117(2) 0.75155(2) 0.61527(2) 0.02489(5) Uani 1 1 d . . . . .
O1 O 0.82190(7) 0.76005(7) 0.56058(10) 0.0317(3) Uani 1 1 d . . . . .
O2 O 0.89250(7) 0.76553(8) 0.48635(9) 0.0352(3) Uani 1 1 d . . . . .
O3 O 0.80434(10) 0.74004(9) 0.79758(12) 0.0527(5) Uani 1 1 d . . . . .
O4 O 0.69210(9) 0.76651(8) 0.73739(10) 0.0421(4) Uani 1 1 d . . . . .
N1 N 0.74090(8) 0.63738(8) 0.61767(10) 0.0285(3) Uani 1 1 d . . . . .
N2 N 0.69554(7) 0.53639(8) 0.56760(11) 0.0282(3) Uani 1 1 d . . . . .
N3 N 0.49478(8) 0.34767(8) 0.36875(12) 0.0324(3) Uani 1 1 d . . . . .
N4 N 0.29061(7) 0.53441(8) 0.17276(10) 0.0277(3) Uani 1 1 d . . . . .
N5 N 0.24111(8) 0.63414(9) 0.12070(10) 0.0299(3) Uani 1 1 d . . . . .
N6 N 0.6446(4) 0.8198(3) 0.8516(5) 0.0379(15) Uani 0.25 1 d . . P A 1
H6A H 0.642208 0.818949 0.792236 0.045 Uiso 0.25 1 calc R . P A 1
H6B H 0.612874 0.841780 0.864446 0.045 Uiso 0.25 1 calc R . P A 1
N7 N 0.8515(4) 0.6793(4) 0.9650(5) 0.0435(17) Uani 0.25 1 d . . P B 1
H7A H 0.852235 0.679351 0.907273 0.052 Uiso 0.25 1 calc R . P B 1
H7B H 0.883391 0.656747 1.012603 0.052 Uiso 0.25 1 calc R . P B 1
N8 N 0.9697(2) 0.7609(3) 0.9073(3) 0.078(2) Uani 0.5 1 d . U P C 1
H8A H 0.925871 0.751536 0.895964 0.094 Uiso 0.5 1 calc R . P C 1
H8B H 1.002105 0.760322 0.966969 0.094 Uiso 0.5 1 calc R . P C 1
C1 C 0.68407(9) 0.59997(9) 0.58729(12) 0.0270(3) Uani 1 1 d . . . . .
H1 H 0.639367 0.616091 0.579922 0.032 Uiso 1 1 calc R . . . .
C2 C 0.79423(9) 0.59521(10) 0.61871(13) 0.0310(4) Uani 1 1 d . . . . .
C3 C 0.86600(10) 0.60790(12) 0.64634(15) 0.0400(5) Uani 1 1 d . . . . .
H3 H 0.885722 0.650409 0.669797 0.048 Uiso 1 1 calc R . . . .
C4 C 0.90680(10) 0.55587(13) 0.63797(17) 0.0494(6) Uani 1 1 d . . . . .
H4 H 0.955535 0.562980 0.656161 0.059 Uiso 1 1 calc R . . . .
C5 C 0.87852(11) 0.49376(13) 0.60381(17) 0.0479(6) Uani 1 1 d . . . . .
H5 H 0.908327 0.459668 0.598377 0.058 Uiso 1 1 calc R . . . .
C6 C 0.80796(10) 0.47979(12) 0.57728(15) 0.0402(5) Uani 1 1 d . . . . .
H6 H 0.788668 0.437124 0.553931 0.048 Uiso 1 1 calc R . . . .
C7 C 0.76702(9) 0.53183(10) 0.58680(13) 0.0314(4) Uani 1 1 d . . . . .
C8 C 0.64270(9) 0.48670(9) 0.52449(13) 0.0284(3) Uani 1 1 d . . . . .
C9 C 0.65806(10) 0.41994(10) 0.55248(15) 0.0353(4) Uani 1 1 d . . . . .
H9 H 0.701271 0.409052 0.604563 0.042 Uiso 1 1 calc R . . . .
C10 C 0.61145(10) 0.36994(10) 0.50559(16) 0.0376(4) Uani 1 1 d . . . . .
H10 H 0.622217 0.324517 0.523282 0.045 Uiso 1 1 calc R . . . .
C11 C 0.54760(9) 0.38825(9) 0.43092(14) 0.0309(4) Uani 1 1 d . . . . .
C12 C 0.52903(9) 0.45564(9) 0.40834(12) 0.0260(3) Uani 1 1 d . . . . .
C13 C 0.57792(8) 0.50562(9) 0.45418(12) 0.0258(3) Uani 1 1 d . . . . .
H13 H 0.567205 0.551227 0.437788 0.031 Uiso 1 1 calc R . . . .
C14 C 0.49478(12) 0.27500(11) 0.36786(17) 0.0418(5) Uani 1 1 d . . . . .
H14A H 0.529630 0.259006 0.344794 0.063 Uiso 1 1 calc GR . . . .
H14B H 0.448168 0.258821 0.324663 0.063 Uiso 1 1 calc GR . . . .
H14C H 0.506545 0.258288 0.433508 0.063 Uiso 1 1 calc GR . . . .
C15 C 0.45908(9) 0.45555(9) 0.33137(12) 0.0257(3) Uani 1 1 d . . . . .
C16 C 0.44155(9) 0.38811(9) 0.30752(13) 0.0288(3) Uani 1 1 d . . . . .
C17 C 0.37847(9) 0.36943(10) 0.23194(14) 0.0314(4) Uani 1 1 d . . . . .
H17 H 0.368747 0.324079 0.213013 0.038 Uiso 1 1 calc R . . . .
C18 C 0.33089(9) 0.41904(10) 0.18584(13) 0.0309(4) Uani 1 1 d . . . . .
H18 H 0.287932 0.407928 0.133447 0.037 Uiso 1 1 calc R . . . .
C19 C 0.34506(9) 0.48591(9) 0.21532(12) 0.0272(3) Uani 1 1 d . . . . .
C20 C 0.40940(8) 0.50550(9) 0.28644(12) 0.0257(3) Uani 1 1 d . . . . .
H20 H 0.419290 0.551069 0.303899 0.031 Uiso 1 1 calc R . . . .
C21 C 0.29924(9) 0.59873(10) 0.15092(12) 0.0281(3) Uani 1 1 d . . . . .
H21 H 0.343063 0.616385 0.156910 0.034 Uiso 1 1 calc R . . . .
C22 C 0.21961(9) 0.52769(11) 0.15509(13) 0.0324(4) Uani 1 1 d . . . . .
C23 C 0.18052(10) 0.47399(12) 0.16535(14) 0.0388(5) Uani 1 1 d . . . . .
H23 H 0.201165 0.431790 0.188734 0.047 Uiso 1 1 calc R . . . .
C24 C 0.10951(11) 0.48615(14) 0.13920(17) 0.0488(6) Uani 1 1 d . . . . .
H24 H 0.080668 0.450855 0.143848 0.059 Uiso 1 1 calc R . . . .
C25 C 0.07917(11) 0.54831(14) 0.10640(18) 0.0514(6) Uani 1 1 d . . . . .
H25 H 0.030390 0.554134 0.089385 0.062 Uiso 1 1 calc R . . . .
C26 C 0.11848(10) 0.60197(13) 0.09799(15) 0.0423(5) Uani 1 1 d . . . . .
H26 H 0.097899 0.644463 0.076427 0.051 Uiso 1 1 calc R . . . .
C27 C 0.18997(9) 0.59032(11) 0.12286(13) 0.0325(4) Uani 1 1 d . . . . .
C28 C 0.74904(12) 0.75241(10) 0.80743(14) 0.0364(5) Uani 1 1 d . . . . .
C29 C 0.74943(10) 0.75081(9) 0.90744(12) 0.0274(4) Uani 1 1 d . . . . .
C30 C 0.80052(10) 0.71463(10) 0.98104(12) 0.0296(4) Uani 1 1 d . . . . .
H30 H 0.834864 0.690353 0.968173 0.036 Uiso 0.75 1 calc R . P B 2
C31 C 0.69861(10) 0.78604(9) 0.92561(12) 0.0296(4) Uani 1 1 d . . . . .
H31 H 0.663509 0.810427 0.875161 0.036 Uiso 0.75 1 calc R . P A 2
C32 C 0.88274(9) 0.76658(9) 0.56298(12) 0.0250(3) Uani 1 1 d . . . . .
C33 C 0.94395(8) 0.77419(9) 0.65856(11) 0.0232(3) Uani 1 1 d . . . . .
C34 C 0.93236(9) 0.77559(13) 0.74202(13) 0.0380(5) Uani 1 1 d . . . . .
H34 H 0.885426 0.776328 0.736742 0.046 Uiso 1 1 calc R . . . .
C35 C 0.98718(10) 0.77597(14) 0.83385(13) 0.0407(5) Uani 1 1 d . . . . .
H35 H 0.977807 0.777413 0.890218 0.049 Uiso 0.5 1 calc R . P C 2

loop_
_atom_site_aniso_label
_atom_site_aniso_U_11
_atom_site_aniso_U_22
_atom_site_aniso_U_33
_atom_site_aniso_U_23
_atom_site_aniso_U_13
_atom_site_aniso_U_12
Cd1 0.01647(6) 0.04063(8) 0.01358(6) 0.00046(4) 0.00204(4) -0.00716(4)
O1 0.0137(5) 0.0518(8) 0.0236(6) 0.0074(5) 0.0016(5) -0.0041(5)
O2 0.0185(6) 0.0622(9) 0.0197(6) -0.0049(5) 0.0025(5) 0.0001(6)
O3 0.0429(9) 0.0938(14) 0.0295(8) -0.0210(7) 0.0229(7) -0.0277(8)
O4 0.0490(9) 0.0538(9) 0.0199(6) -0.0009(6) 0.0105(6) -0.0212(7)
N1 0.0213(7) 0.0384(9) 0.0218(7) 0.0047(6) 0.0046(5) -0.0037(6)
N2 0.0167(6) 0.0382(8) 0.0268(7) -0.0017(6) 0.0058(5) -0.0004(6)
N3 0.0235(7) 0.0280(8) 0.0429(9) -0.0016(6) 0.0107(6) -0.0010(6)
N4 0.0160(6) 0.0405(8) 0.0254(7) 0.0040(6) 0.0072(5) 0.0004(6)
N5 0.0223(7) 0.0429(9) 0.0242(7) 0.0013(6) 0.0092(6) 0.0047(6)
N6 0.038(4) 0.042(4) 0.026(3) -0.007(3) 0.005(3) 0.001(3)
N7 0.038(4) 0.060(5) 0.033(3) -0.007(3) 0.015(3) 0.007(3)
N8 0.0167(16) 0.200(7) 0.0178(16) 0.002(2) 0.0068(13) 0.001(2)
C1 0.0207(8) 0.0374(9) 0.0213(8) 0.0001(6) 0.0068(6) -0.0029(7)
C2 0.0195(8) 0.0464(11) 0.0218(8) 0.0091(7) 0.0031(6) -0.0018(7)
C3 0.0202(8) 0.0553(13) 0.0349(10) 0.0160(9) 0.0015(7) -0.0053(8)
C4 0.0167(8) 0.0768(17) 0.0479(12) 0.0209(11) 0.0062(8) 0.0043(9)
C5 0.0223(9) 0.0670(16) 0.0502(13) 0.0080(11) 0.0104(9) 0.0122(10)
C6 0.0225(9) 0.0535(13) 0.0402(11) 0.0009(9) 0.0083(8) 0.0068(8)
C7 0.0175(8) 0.0484(11) 0.0242(8) 0.0048(7) 0.0043(6) 0.0018(7)
C8 0.0183(7) 0.0354(9) 0.0292(8) -0.0022(7) 0.0074(6) -0.0005(7)
C9 0.0218(8) 0.0383(10) 0.0387(10) 0.0021(8) 0.0053(7) 0.0057(7)
C10 0.0256(9) 0.0338(10) 0.0472(11) 0.0031(8) 0.0085(8) 0.0068(7)
C11 0.0212(8) 0.0306(9) 0.0391(10) -0.0005(7) 0.0106(7) 0.0020(7)
C12 0.0180(7) 0.0301(9) 0.0287(8) 0.0004(6) 0.0084(6) 0.0013(6)
C13 0.0185(7) 0.0302(9) 0.0281(8) -0.0002(6) 0.0089(6) 0.0006(6)
C14 0.0393(11) 0.0264(10) 0.0604(14) -0.0033(9) 0.0210(10) -0.0001(9)
C15 0.0181(7) 0.0310(9) 0.0280(8) -0.0004(6) 0.0094(6) -0.0014(6)
C16 0.0208(8) 0.0336(9) 0.0328(9) -0.0015(7) 0.0119(7) -0.0018(7)
C17 0.0240(8) 0.0345(9) 0.0350(9) -0.0044(7) 0.0114(7) -0.0076(7)
C18 0.0212(8) 0.0407(10) 0.0290(9) -0.0011(7) 0.0084(7) -0.0072(7)
C19 0.0191(7) 0.0367(9) 0.0257(8) 0.0029(7) 0.0092(6) -0.0003(7)
C20 0.0186(7) 0.0319(9) 0.0269(8) 0.0005(6) 0.0095(6) -0.0020(6)
C21 0.0204(8) 0.0399(10) 0.0239(8) 0.0013(7) 0.0089(6) 0.0008(7)
C22 0.0176(8) 0.0533(12) 0.0248(8) 0.0058(7) 0.0070(6) -0.0002(7)
C23 0.0224(9) 0.0596(13) 0.0330(10) 0.0132(9) 0.0096(7) -0.0029(8)
C24 0.0243(9) 0.0747(16) 0.0473(13) 0.0158(11) 0.0145(9) -0.0064(10)
C25 0.0185(9) 0.0854(18) 0.0496(13) 0.0156(12) 0.0132(9) 0.0031(10)
C26 0.0237(9) 0.0656(14) 0.0384(11) 0.0099(9) 0.0135(8) 0.0082(9)
C27 0.0201(8) 0.0523(12) 0.0250(8) 0.0043(7) 0.0090(7) 0.0027(8)
C28 0.0434(11) 0.0483(12) 0.0198(8) -0.0100(7) 0.0151(8) -0.0266(9)
C29 0.0286(9) 0.0365(9) 0.0169(7) -0.0069(6) 0.0091(6) -0.0150(7)
C30 0.0285(9) 0.0371(10) 0.0238(8) -0.0087(7) 0.0113(7) -0.0112(7)
C31 0.0293(9) 0.0347(10) 0.0211(8) -0.0021(6) 0.0066(6) -0.0112(7)
C32 0.0157(7) 0.0325(9) 0.0211(7) -0.0002(6) 0.0017(6) -0.0008(6)
C33 0.0146(7) 0.0319(8) 0.0192(7) -0.0009(6) 0.0028(5) -0.0022(6)
C34 0.0120(7) 0.0730(14) 0.0255(9) 0.0081(9) 0.0039(6) 0.0039(8)
C35 0.0171(8) 0.0828(16) 0.0197(8) 0.0061(9) 0.0050(6) 0.0040(9)

loop_
_atom_type_symbol
_atom_type_description
_atom_type_scat_dispersion_real
_atom_type_scat_dispersion_imag
_atom_type_scat_source
C C 0.0148 0.0070 'International Tables Vol C Tables 4.2.6.8 and 6.1.1.4'
H H 0.0000 0.0000 'International Tables Vol C Tables 4.2.6.8 and 6.1.1.4'
Cd Cd 0.1145 3.7303 'International Tables Vol C Tables 4.2.6.8 and 6.1.1.4'
N N 0.0253 0.0136 'International Tables Vol C Tables 4.2.6.8 and 6.1.1.4'
O O 0.0412 0.0250 'International Tables Vol C Tables 4.2.6.8 and 6.1.1.4'

loop_
_geom_angle_atom_site_label_1
_geom_angle_atom_site_label_2
_geom_angle_atom_site_label_3
_geom_angle
_geom_angle_site_symmetry_1
_geom_angle_site_symmetry_3
_geom_angle_publ_flag
O1 Cd1 O1 72.39(5) . 7_666 ?
O1 Cd1 O2 125.80(5) . 7_666 ?
O1 Cd1 O3 99.94(5) . . ?
O1 Cd1 O3 166.37(6) 7_666 . ?
O2 Cd1 O1 53.41(4) 7_666 7_666 ?
O2 Cd1 O3 132.98(5) 7_666 . ?
O4 Cd1 O1 136.79(5) . 7_666 ?
O4 Cd1 O1 149.42(5) . . ?
O4 Cd1 O2 83.97(5) . 7_666 ?
O4 Cd1 O3 53.38(6) . . ?
N1 Cd1 O1 89.95(5) . . ?
N1 Cd1 O1 85.42(5) . 7_666 ?
N1 Cd1 O2 86.20(5) . 7_666 ?
N1 Cd1 O3 83.29(5) . . ?
N1 Cd1 O4 99.98(5) . . ?
N1 Cd1 N5 170.56(6) . 8_566 ?
N5 Cd1 O1 97.36(5) 8_566 7_666 ?
N5 Cd1 O1 82.36(5) 8_566 . ?
N5 Cd1 O2 102.72(5) 8_566 7_666 ?
N5 Cd1 O3 92.62(5) 8_566 . ?
N5 Cd1 O4 84.19(5) 8_566 . ?
Cd1 O1 Cd1 107.61(5) . 7_666 ?
C32 O1 Cd1 159.78(12) . . ?
C32 O1 Cd1 92.61(11) . 7_666 ?
C32 O2 Cd1 93.23(11) . 7_666 ?
C28 O3 Cd1 86.35(13) . . ?
C28 O4 Cd1 97.10(13) . . ?
C1 N1 Cd1 120.04(13) . . ?
C1 N1 C2 105.07(16) . . ?
C2 N1 Cd1 132.08(12) . . ?
C1 N2 C7 106.55(15) . . ?
C1 N2 C8 125.72(15) . . ?
C7 N2 C8 127.33(16) . . ?
C11 N3 C14 126.22(17) . . ?
C16 N3 C11 108.09(15) . . ?
C16 N3 C14 125.68(17) . . ?
C21 N4 C19 126.34(15) . . ?
C21 N4 C22 106.21(15) . . ?
C22 N4 C19 127.13(16) . . ?
C21 N5 Cd1 127.37(13) . 8_465 ?
C21 N5 C27 104.97(16) . . ?
C27 N5 Cd1 124.78(12) . 8_465 ?
H6A N6 H6B 120.0 . . ?
C31 N6 H6A 120.0 . . ?
C31 N6 H6B 120.0 . . ?
H7A N7 H7B 120.0 . . ?
C30 N7 H7A 120.0 . . ?
C30 N7 H7B 120.0 . . ?
H8A N8 H8B 120.0 . . ?
C35 N8 H8A 120.0 . . ?
C35 N8 H8B 120.0 . . ?
N1 C1 N2 113.47(16) . . ?
N1 C1 H1 123.3 . . ?
N2 C1 H1 123.3 . . ?
N1 C2 C3 130.1(2) . . ?
N1 C2 C7 109.76(16) . . ?
C7 C2 C3 120.16(19) . . ?
C2 C3 H3 121.4 . . ?
C4 C3 C2 117.2(2) . . ?
C4 C3 H3 121.4 . . ?
C3 C4 H4 119.1 . . ?
C5 C4 C3 121.82(19) . . ?
C5 C4 H4 119.1 . . ?
C4 C5 H5 119.0 . . ?
C4 C5 C6 122.0(2) . . ?
C6 C5 H5 119.0 . . ?
C5 C6 H6 121.9 . . ?
C5 C6 C7 116.2(2) . . ?
C7 C6 H6 121.9 . . ?
C2 C7 N2 105.13(17) . . ?
C6 C7 N2 132.33(19) . . ?
C6 C7 C2 122.52(18) . . ?
C9 C8 N2 119.23(16) . . ?
C13 C8 N2 119.18(16) . . ?
C13 C8 C9 121.57(17) . . ?
C8 C9 H9 119.5 . . ?
C10 C9 C8 120.91(17) . . ?
C10 C9 H9 119.5 . . ?
C9 C10 H10 121.1 . . ?
C9 C10 C11 117.76(18) . . ?
C11 C10 H10 121.1 . . ?
N3 C11 C10 128.81(18) . . ?
N3 C11 C12 109.55(16) . . ?
C10 C11 C12 121.64(17) . . ?
C11 C12 C15 106.33(15) . . ?
C13 C12 C11 119.65(16) . . ?
C13 C12 C15 133.85(16) . . ?
C8 C13 C12 118.07(16) . . ?
C8 C13 H13 121.0 . . ?
C12 C13 H13 121.0 . . ?
N3 C14 H14A 109.5 . . ?
N3 C14 H14B 109.5 . . ?
N3 C14 H14C 109.5 . . ?
H14A C14 H14B 109.5 . . ?
H14A C14 H14C 109.5 . . ?
H14B C14 H14C 109.5 . . ?
C16 C15 C12 106.16(15) . . ?
C20 C15 C12 133.80(16) . . ?
C20 C15 C16 119.87(16) . . ?
N3 C16 C15 109.72(15) . . ?
N3 C16 C17 128.53(17) . . ?
C17 C16 C15 121.75(17) . . ?
C16 C17 H17 121.1 . . ?
C18 C17 C16 117.71(17) . . ?
C18 C17 H17 121.1 . . ?
C17 C18 H18 119.6 . . ?
C17 C18 C19 120.86(16) . . ?
C19 C18 H18 119.6 . . ?
C18 C19 N4 118.59(15) . . ?
C20 C19 N4 119.61(16) . . ?
C20 C19 C18 121.76(17) . . ?
C15 C20 H20 121.2 . . ?
C19 C20 C15 117.58(16) . . ?
C19 C20 H20 121.2 . . ?
N4 C21 H21 123.2 . . ?
N5 C21 N4 113.64(16) . . ?
N5 C21 H21 123.2 . . ?
C23 C22 N4 132.31(19) . . ?
C27 C22 N4 105.28(17) . . ?
C27 C22 C23 122.40(17) . . ?
C22 C23 H23 122.1 . . ?
C24 C23 C22 115.9(2) . . ?
C24 C23 H23 122.1 . . ?
C23 C24 H24 118.8 . . ?
C23 C24 C25 122.3(2) . . ?
C25 C24 H24 118.8 . . ?
C24 C25 H25 119.2 . . ?
C26 C25 C24 121.66(19) . . ?
C26 C25 H25 119.2 . . ?
C25 C26 H26 121.6 . . ?
C25 C26 C27 116.7(2) . . ?
C27 C26 H26 121.6 . . ?
N5 C27 C22 109.91(16) . . ?
N5 C27 C26 129.1(2) . . ?
C22 C27 C26 121.00(19) . . ?
O3 C28 O4 123.05(19) . . ?
O3 C28 C29 119.2(2) . . ?
O4 C28 C29 117.7(2) . . ?
C30 C29 C28 120.16(18) . . ?
C30 C29 C31 120.24(16) . . ?
C31 C29 C28 119.60(18) . . ?
N7 C30 C29 121.4(3) . . ?
N7 C30 C31 118.5(4) . 7_667 ?
C29 C30 H30 120.0 . . ?
C29 C30 C31 120.10(18) . 7_667 ?
C31 C30 H30 120.0 7_667 . ?
N6 C31 C30 119.0(3) . 7_667 ?
C29 C31 N6 121.2(3) . . ?
C29 C31 C30 119.67(17) . 7_667 ?
C29 C31 H31 120.2 . . ?
C30 C31 H31 120.2 7_667 . ?
O1 C32 C33 119.39(16) . . ?
O2 C32 O1 120.75(15) . . ?
O2 C32 C33 119.85(16) . . ?
C34 C33 C32 119.18(15) . . ?
C34 C33 C35 118.90(15) . 2_756 ?
C35 C33 C32 121.81(15) 2_756 . ?
C33 C34 H34 118.9 . . ?
C33 C34 C35 122.25(17) . . ?
C35 C34 H34 118.9 . . ?
N8 C35 C33 123.1(2) . 2_756 ?
N8 C35 C34 115.9(2) . . ?
C33 C35 H35 120.6 2_756 . ?
C34 C35 C33 118.77(17) . 2_756 ?
C34 C35 H35 120.6 . . ?

loop_
_geom_bond_atom_site_label_1
_geom_bond_atom_site_label_2
_geom_bond_distance
_geom_bond_site_symmetry_2
_geom_bond_publ_flag
Cd1 O1 2.3614(14) . ?
Cd1 O1 2.4407(14) 7_666 ?
Cd1 O2 2.4307(13) 7_666 ?
Cd1 O3 2.5614(17) . ?
Cd1 O4 2.3231(15) . ?
Cd1 N1 2.2970(17) . ?
Cd1 N5 2.2995(18) 8_566 ?
O1 C32 1.262(2) . ?
O2 C32 1.256(2) . ?
O3 C28 1.247(3) . ?
O4 C28 1.260(3) . ?
N1 C1 1.318(2) . ?
N1 C2 1.393(3) . ?
N2 C1 1.352(2) . ?
N2 C7 1.402(2) . ?
N2 C8 1.431(2) . ?
N3 C11 1.384(2) . ?
N3 C14 1.457(3) . ?
N3 C16 1.382(2) . ?
N4 C19 1.434(2) . ?
N4 C21 1.361(2) . ?
N4 C22 1.401(2) . ?
N5 C21 1.316(2) . ?
N5 C27 1.393(2) . ?
N6 H6A 0.8800 . ?
N6 H6B 0.8800 . ?
N6 C31 1.397(7) . ?
N7 H7A 0.8800 . ?
N7 H7B 0.8800 . ?
N7 C30 1.380(7) . ?
N8 H8A 0.8800 . ?
N8 H8B 0.8800 . ?
N8 C35 1.338(4) . ?
C1 H1 0.9500 . ?
C2 C3 1.404(2) . ?
C2 C7 1.395(3) . ?
C3 H3 0.9500 . ?
C3 C4 1.385(3) . ?
C4 H4 0.9500 . ?
C4 C5 1.385(4) . ?
C5 H5 0.9500 . ?
C5 C6 1.388(3) . ?
C6 H6 0.9500 . ?
C6 C7 1.393(3) . ?
C8 C9 1.401(3) . ?
C8 C13 1.390(2) . ?
C9 H9 0.9500 . ?
C9 C10 1.375(3) . ?
C10 H10 0.9500 . ?
C10 C11 1.400(3) . ?
C11 C12 1.409(3) . ?
C12 C13 1.396(2) . ?
C12 C15 1.450(2) . ?
C13 H13 0.9500 . ?
C14 H14A 0.9800 . ?
C14 H14B 0.9800 . ?
C14 H14C 0.9800 . ?
C15 C16 1.409(3) . ?
C15 C20 1.402(2) . ?
C16 C17 1.398(2) . ?
C17 H17 0.9500 . ?
C17 C18 1.377(3) . ?
C18 H18 0.9500 . ?
C18 C19 1.406(3) . ?
C19 C20 1.392(2) . ?
C20 H20 0.9500 . ?
C21 H21 0.9500 . ?
C22 C23 1.397(3) . ?
C22 C27 1.397(3) . ?
C23 H23 0.9500 . ?
C23 C24 1.391(3) . ?
C24 H24 0.9500 . ?
C24 C25 1.394(4) . ?
C25 H25 0.9500 . ?
C25 C26 1.390(3) . ?
C26 H26 0.9500 . ?
C26 C27 1.402(3) . ?
C28 C29 1.510(2) . ?
C29 C30 1.391(3) . ?
C29 C31 1.392(3) . ?
C30 H30 0.9500 . ?
C30 C31 1.405(2) 7_667 ?
C31 H31 0.9500 . ?
C32 C33 1.497(2) . ?
C33 C34 1.379(2) . ?
C33 C35 1.395(2) 2_756 ?
C34 H34 0.9500 . ?
C34 C35 1.394(2) . ?
C35 H35 0.9500 . ?

loop_
_geom_torsion_atom_site_label_1
_geom_torsion_atom_site_label_2
_geom_torsion_atom_site_label_3
_geom_torsion_atom_site_label_4
_geom_torsion
_geom_torsion_site_symmetry_1
_geom_torsion_site_symmetry_2
_geom_torsion_site_symmetry_3
_geom_torsion_site_symmetry_4
_geom_torsion_publ_flag
Cd1 O1 C32 O2 179.5(3) . . . . ?
Cd1 O1 C32 O2 0.55(19) 7_666 . . . ?
Cd1 O1 C32 C33 0.8(5) . . . . ?
Cd1 O1 C32 C33 -178.15(15) 7_666 . . . ?
Cd1 O2 C32 O1 -0.55(19) 7_666 . . . ?
Cd1 O2 C32 C33 178.14(15) 7_666 . . . ?
Cd1 O3 C28 O4 -3.57(19) . . . . ?
Cd1 O3 C28 C29 176.59(15) . . . . ?
Cd1 O4 C28 O3 4.0(2) . . . . ?
Cd1 O4 C28 C29 -176.20(13) . . . . ?
Cd1 N1 C1 N2 162.86(11) . . . . ?
Cd1 N1 C2 C3 20.9(3) . . . . ?
Cd1 N1 C2 C7 -159.57(12) . . . . ?
Cd1 N5 C21 N4 161.51(11) 8_465 . . . ?
Cd1 N5 C27 C22 -162.08(12) 8_465 . . . ?
Cd1 N5 C27 C26 18.0(3) 8_465 . . . ?
O1 C32 C33 C34 -1.6(3) . . . . ?
O1 C32 C33 C35 174.5(2) . . . 2_756 ?
O2 C32 C33 C34 179.67(19) . . . . ?
O2 C32 C33 C35 -4.2(3) . . . 2_756 ?
O3 C28 C29 C30 -22.3(3) . . . . ?
O3 C28 C29 C31 157.29(18) . . . . ?
O4 C28 C29 C30 157.81(18) . . . . ?
O4 C28 C29 C31 -22.6(2) . . . . ?
N1 C2 C3 C4 -178.88(19) . . . . ?
N1 C2 C7 N2 -0.85(19) . . . . ?
N1 C2 C7 C6 177.88(17) . . . . ?
N2 C8 C9 C10 -173.07(19) . . . . ?
N2 C8 C13 C12 175.53(16) . . . . ?
N3 C11 C12 C13 -172.56(16) . . . . ?
N3 C11 C12 C15 3.3(2) . . . . ?
N3 C16 C17 C18 174.87(18) . . . . ?
N4 C19 C20 C15 175.08(15) . . . . ?
N4 C22 C23 C24 -179.4(2) . . . . ?
N4 C22 C27 N5 0.0(2) . . . . ?
N4 C22 C27 C26 179.94(18) . . . . ?
C1 N1 C2 C3 -178.81(19) . . . . ?
C1 N1 C2 C7 0.74(19) . . . . ?
C1 N2 C7 C2 0.61(19) . . . . ?
C1 N2 C7 C6 -177.9(2) . . . . ?
C1 N2 C8 C9 -146.09(18) . . . . ?
C1 N2 C8 C13 35.4(3) . . . . ?
C2 N1 C1 N2 -0.35(19) . . . . ?
C2 C3 C4 C5 0.0(3) . . . . ?
C3 C2 C7 N2 178.76(16) . . . . ?
C3 C2 C7 C6 -2.5(3) . . . . ?
C3 C4 C5 C6 -0.9(4) . . . . ?
C4 C5 C6 C7 0.1(3) . . . . ?
C5 C6 C7 N2 179.9(2) . . . . ?
C5 C6 C7 C2 1.6(3) . . . . ?
C7 N2 C1 N1 -0.2(2) . . . . ?
C7 N2 C8 C9 42.2(3) . . . . ?
C7 N2 C8 C13 -136.31(18) . . . . ?
C7 C2 C3 C4 1.6(3) . . . . ?
C8 N2 C1 N1 -173.33(16) . . . . ?
C8 N2 C7 C2 173.62(17) . . . . ?
C8 N2 C7 C6 -4.9(3) . . . . ?
C8 C9 C10 C11 -1.6(3) . . . . ?
C9 C8 C13 C12 -2.9(3) . . . . ?
C9 C10 C11 N3 174.8(2) . . . . ?
C9 C10 C11 C12 -4.3(3) . . . . ?
C10 C11 C12 C13 6.7(3) . . . . ?
C10 C11 C12 C15 -177.44(18) . . . . ?
C11 N3 C16 C15 -1.4(2) . . . . ?
C11 N3 C16 C17 178.68(19) . . . . ?
C11 C12 C13 C8 -3.0(3) . . . . ?
C11 C12 C15 C16 -4.0(2) . . . . ?
C11 C12 C15 C20 171.04(19) . . . . ?
C12 C15 C16 N3 3.3(2) . . . . ?
C12 C15 C16 C17 -176.71(17) . . . . ?
C12 C15 C20 C19 -177.78(18) . . . . ?
C13 C8 C9 C10 5.4(3) . . . . ?
C13 C12 C15 C16 171.00(19) . . . . ?
C13 C12 C15 C20 -14.0(3) . . . . ?
C14 N3 C11 C10 -0.3(3) . . . . ?
C14 N3 C11 C12 178.98(18) . . . . ?
C14 N3 C16 C15 178.41(18) . . . . ?
C14 N3 C16 C17 -1.6(3) . . . . ?
C15 C12 C13 C8 -177.42(19) . . . . ?
C15 C16 C17 C18 -5.1(3) . . . . ?
C16 N3 C11 C10 179.5(2) . . . . ?
C16 N3 C11 C12 -1.3(2) . . . . ?
C16 C15 C20 C19 -3.3(2) . . . . ?
C16 C17 C18 C19 -1.1(3) . . . . ?
C17 C18 C19 N4 -172.74(16) . . . . ?
C17 C18 C19 C20 5.2(3) . . . . ?
C18 C19 C20 C15 -2.8(3) . . . . ?
C19 N4 C21 N5 -174.01(16) . . . . ?
C19 N4 C22 C23 -5.4(3) . . . . ?
C19 N4 C22 C27 173.83(17) . . . . ?
C20 C15 C16 N3 -172.53(16) . . . . ?
C20 C15 C16 C17 7.4(3) . . . . ?
C21 N4 C19 C18 -144.30(18) . . . . ?
C21 N4 C19 C20 37.7(3) . . . . ?
C21 N4 C22 C23 -179.1(2) . . . . ?
C21 N4 C22 C27 0.08(19) . . . . ?
C21 N5 C27 C22 -0.2(2) . . . . ?
C21 N5 C27 C26 180.0(2) . . . . ?
C22 N4 C19 C18 43.2(3) . . . . ?
C22 N4 C19 C20 -134.81(19) . . . . ?
C22 N4 C21 N5 -0.2(2) . . . . ?
C22 C23 C24 C25 -1.1(3) . . . . ?
C23 C22 C27 N5 179.36(18) . . . . ?
C23 C22 C27 C26 -0.7(3) . . . . ?
C23 C24 C25 C26 0.0(4) . . . . ?
C24 C25 C26 C27 0.8(4) . . . . ?
C25 C26 C27 N5 179.4(2) . . . . ?
C25 C26 C27 C22 -0.4(3) . . . . ?
C27 N5 C21 N4 0.2(2) . . . . ?
C27 C22 C23 C24 1.5(3) . . . . ?
C28 C29 C30 N7 -0.3(5) . . . . ?
C28 C29 C30 C31 179.10(16) . . . 7_667 ?
C28 C29 C31 N6 3.9(4) . . . . ?
C28 C29 C31 C30 -179.11(16) . . . 7_667 ?
C30 C29 C31 N6 -176.5(4) . . . . ?
C30 C29 C31 C30 0.5(3) . . . 7_667 ?
C31 C29 C30 N7 -179.9(4) . . . . ?
C31 C29 C30 C31 -0.5(3) . . . 7_667 ?
C32 C33 C34 C35 173.6(2) . . . . ?
C33 C34 C35 N8 -164.1(3) . . . . ?
C33 C34 C35 C33 -0.7(4) . . . 2_756 ?
C35 C33 C34 C35 -2.7(3) 2_756 . . . ?
